data_1505086
loop_
_publ_author_name
'Regler, Brian P.'
'Emge, Thomas J.'
'Elliott, James J.'
'Sauers, Ronald R.'
'Potenza, Joseph A.'
'Romsted, Laurence S.'

_publ_section_title
;
 Structural, infrared, and density functional theory studies of
 N,N,N',N'-Tetramethylimidazolidinium dichloride: a model for cation-anion
 association of headgroups and counterions in the interfacial regions of
 gemini micelles.
;
_journal_issue 49
_journal_name_full 'The journal of physical chemistry. B'
_journal_page_first 13668
_journal_page_last 13674
_journal_paper_doi 10.1021/jp073260c
_journal_volume 111
_journal_year 2007
_chemical_formula_moiety 'C7 H18 N2, 2(Cl)'
_chemical_formula_sum 'C7 H18 Cl2 N2'
_chemical_formula_weight 201.13
_chemical_name_common 'tetramethylimidazolidinium dichloride'
_space_group_IT_number 14
_symmetry_cell_setting monoclinic
_symmetry_space_group_name_Hall '-P 2ybc'
_symmetry_space_group_name_H-M 'P 1 21/c 1'
_atom_sites_solution_hydrogens geom
_atom_sites_solution_primary direct
_atom_sites_solution_secondary difmap
_audit_creation_method SHELXL-97
_cell_angle_alpha 90.00
_cell_angle_beta 100.745(1)
_cell_angle_gamma 90.00
_cell_formula_units_Z 4
_cell_length_a 8.1775(5)
_cell_length_b 11.2472(6)
_cell_length_c 11.4740(6)
_cell_measurement_reflns_used 9087
_cell_measurement_temperature 100(2)
_cell_measurement_theta_max 30.53
_cell_measurement_theta_min 2.54
_cell_volume 1036.81(10)
_computing_cell_refinement 'Bruker SMART'
_computing_data_collection 'Bruker SMART'
_computing_data_reduction 'Bruker SAINT'
_computing_molecular_graphics 'Bruker SHELXTL'
_computing_publication_material 'Bruker SHELXTL'
_computing_structure_refinement 'SHELXL-97 (Sheldrick, 1997)'
_computing_structure_solution 'SHELXS-97 (Sheldrick, 1990)'
_diffrn_ambient_temperature 100(2)
_diffrn_measured_fraction_theta_full 1.000
_diffrn_measured_fraction_theta_max 1.000
_diffrn_measurement_device_type 'CCD area detector'
_diffrn_measurement_method 'phi and omega scans'
_diffrn_radiation_monochromator graphite
_diffrn_radiation_source 'fine-focus sealed tube'
_diffrn_radiation_type MoK\a
_diffrn_radiation_wavelength 0.71073
_diffrn_reflns_av_R_equivalents 0.0163
_diffrn_reflns_av_sigmaI/netI 0.0157
_diffrn_reflns_limit_h_max 11
_diffrn_reflns_limit_h_min -11
_diffrn_reflns_limit_k_max 16
_diffrn_reflns_limit_k_min -16
_diffrn_reflns_limit_l_max 16
_diffrn_reflns_limit_l_min -16
_diffrn_reflns_number 12405
_diffrn_reflns_theta_full 30.53
_diffrn_reflns_theta_max 30.53
_diffrn_reflns_theta_min 2.54
_diffrn_standards_decay_% 0
_diffrn_standards_interval_time 0
_diffrn_standards_number 0
_exptl_absorpt_coefficient_mu 0.574
_exptl_absorpt_correction_T_max 0.9999
_exptl_absorpt_correction_T_min 0.8646
_exptl_absorpt_correction_type multi-scan
_exptl_absorpt_process_details 'Bruker SAINT (SADABS)'
_exptl_crystal_colour colourless
_exptl_crystal_density_diffrn 1.289
_exptl_crystal_density_method 'not measured'
_exptl_crystal_description rod
_exptl_crystal_F_000 432
_exptl_crystal_preparation 'water methanol acetone mixture'
_exptl_crystal_size_max 0.38
_exptl_crystal_size_mid 0.11
_exptl_crystal_size_min 0.09
_refine_diff_density_max 0.428
_refine_diff_density_min -0.172
_refine_diff_density_rms 0.048
_refine_ls_extinction_method none
_refine_ls_goodness_of_fit_ref 1.006
_refine_ls_hydrogen_treatment mixed
_refine_ls_matrix_type full
_refine_ls_number_parameters 154
_refine_ls_number_reflns 3164
_refine_ls_number_restraints 0
_refine_ls_restrained_S_all 1.006
_refine_ls_R_factor_all 0.0247
_refine_ls_R_factor_gt 0.0223
_refine_ls_shift/su_max 0.001
_refine_ls_shift/su_mean 0.000
_refine_ls_structure_factor_coef Fsqd
_refine_ls_weighting_details 'calc w=1/[\s^2^(Fo^2^)+(0.0310P)^2^+0.2700P] where P=(Fo^2^+2Fc^2^)/3'
_refine_ls_weighting_scheme calc
_refine_ls_wR_factor_gt 0.0567
_refine_ls_wR_factor_ref 0.0578
_reflns_number_gt 2913
_reflns_number_total 3164
_reflns_threshold_expression >2sigma(I)
_cod_data_source_file jp073260csi20070427_055622.cif
_cod_data_source_block dichloride
_cod_depositor_comments
;
The following automatic conversions were performed:

'_symmetry_cell_setting' value 'Monoclinic' changed to 'monoclinic'
according to /home/saulius/struct/CIF-dictionaries/cif_core.dic
dictionary named 'cif_core.dic' version 2.4.1 from 2010-06-29.

Automatic conversion script
Id: cif_fix_values 1715 2011-07-08 13:25:40Z adriana 
;
_cod_original_sg_symbol_H-M P2(1)/c
_cod_database_code 1505086

loop_
_symmetry_equiv_pos_as_xyz
'x, y, z'
'-x, y+1/2, -z+1/2'
'-x, -y, -z'
'x, -y-1/2, z-1/2'

loop_
_atom_site_label
_atom_site_type_symbol
_atom_site_fract_x
_atom_site_fract_y
_atom_site_fract_z
_atom_site_U_iso_or_equiv
_atom_site_adp_type
_atom_site_occupancy
_atom_site_symmetry_multiplicity
_atom_site_calc_flag
Cl1 Cl 0.23766(2) 0.359659(17) -0.101694(17) 0.01617(6) Uani 1 1 d
Cl2 Cl 0.27203(3) 0.695686(18) 0.495870(17) 0.01778(6) Uani 1 1 d
N1 N 0.44173(8) 0.47517(6) 0.24851(6) 0.01219(12) Uani 1 1 d
N2 N 0.15075(8) 0.45100(6) 0.25561(6) 0.01422(13) Uani 1 1 d
C1 C 0.32250(10) 0.41806(8) 0.31784(7) 0.01665(15) Uani 1 1 d
H1A H 0.3334(15) 0.3381(11) 0.3232(10) 0.020 Uiso 1 1 d
H1B H 0.3394(14) 0.4544(11) 0.3945(11) 0.020 Uiso 1 1 d
C2 C 0.33506(10) 0.55042(7) 0.15292(7) 0.01356(14) Uani 1 1 d
H2A H 0.3163(14) 0.5047(10) 0.0814(10) 0.016 Uiso 1 1 d
H2B H 0.3925(14) 0.6189(10) 0.1432(10) 0.016 Uiso 1 1 d
C3 C 0.17766(10) 0.57030(7) 0.20062(8) 0.01546(15) Uani 1 1 d
H3A H 0.0835(15) 0.5886(10) 0.1434(10) 0.019 Uiso 1 1 d
H3B H 0.1925(15) 0.6252(11) 0.2645(11) 0.019 Uiso 1 1 d
C4 C 0.56130(10) 0.55241(7) 0.33157(7) 0.01530(15) Uani 1 1 d
H4A H 0.6235(15) 0.5033(11) 0.3886(11) 0.023 Uiso 1 1 d
H4B H 0.4972(15) 0.6087(11) 0.3662(11) 0.023 Uiso 1 1 d
H4C H 0.6304(15) 0.5903(11) 0.2838(11) 0.023 Uiso 1 1 d
C5 C 0.53906(11) 0.38453(8) 0.19288(8) 0.01766(16) Uani 1 1 d
H5A H 0.4644(16) 0.3378(12) 0.1411(12) 0.026 Uiso 1 1 d
H5B H 0.5992(16) 0.3373(12) 0.2544(12) 0.026 Uiso 1 1 d
H5C H 0.6128(16) 0.4279(12) 0.1503(11) 0.026 Uiso 1 1 d
C6 C 0.03612(12) 0.46030(9) 0.34367(9) 0.02227(18) Uani 1 1 d
H6A H 0.0289(17) 0.3845(13) 0.3787(12) 0.033 Uiso 1 1 d
H6B H 0.0795(16) 0.5182(13) 0.4001(13) 0.033 Uiso 1 1 d
H6C H -0.0712(18) 0.4864(12) 0.3002(12) 0.033 Uiso 1 1 d
C7 C 0.07869(12) 0.36061(8) 0.16342(8) 0.02007(17) Uani 1 1 d
H7A H 0.1476(17) 0.3574(12) 0.1053(12) 0.030 Uiso 1 1 d
H7B H 0.0758(16) 0.2871(12) 0.2029(12) 0.030 Uiso 1 1 d
H7C H -0.0292(17) 0.3884(12) 0.1303(12) 0.030 Uiso 1 1 d

loop_
_atom_site_aniso_label
_atom_site_aniso_U_11
_atom_site_aniso_U_22
_atom_site_aniso_U_33
_atom_site_aniso_U_23
_atom_site_aniso_U_13
_atom_site_aniso_U_12
Cl1 0.01617(9) 0.01768(10) 0.01514(9) -0.00324(7) 0.00414(7) 0.00023(6)
Cl2 0.02214(10) 0.01548(10) 0.01530(9) -0.00211(6) 0.00243(7) 0.00055(7)
N1 0.0129(3) 0.0114(3) 0.0122(3) 0.0010(2) 0.0023(2) 0.0001(2)
N2 0.0134(3) 0.0175(3) 0.0119(3) -0.0009(2) 0.0030(2) -0.0022(2)
C1 0.0152(3) 0.0196(4) 0.0148(4) 0.0055(3) 0.0019(3) -0.0027(3)
C2 0.0149(3) 0.0134(3) 0.0122(3) 0.0027(3) 0.0019(3) 0.0016(3)
C3 0.0152(3) 0.0150(3) 0.0159(4) 0.0015(3) 0.0023(3) 0.0016(3)
C4 0.0153(3) 0.0152(3) 0.0148(4) -0.0021(3) 0.0014(3) -0.0015(3)
C5 0.0195(4) 0.0145(3) 0.0187(4) -0.0029(3) 0.0029(3) 0.0046(3)
C6 0.0201(4) 0.0299(5) 0.0195(4) -0.0044(4) 0.0106(3) -0.0051(4)
C7 0.0225(4) 0.0222(4) 0.0153(4) -0.0041(3) 0.0028(3) -0.0083(3)

loop_
_atom_type_symbol
_atom_type_description
_atom_type_scat_dispersion_real
_atom_type_scat_dispersion_imag
_atom_type_scat_source
C C 0.0033 0.0016 'International Tables Vol C Tables 4.2.6.8 and 6.1.1.4'
H H 0.0000 0.0000 'International Tables Vol C Tables 4.2.6.8 and 6.1.1.4'
N N 0.0061 0.0033 'International Tables Vol C Tables 4.2.6.8 and 6.1.1.4'
Cl Cl 0.1484 0.1585 'International Tables Vol C Tables 4.2.6.8 and 6.1.1.4'

loop_
_geom_angle_atom_site_label_1
_geom_angle_atom_site_label_2
_geom_angle_atom_site_label_3
_geom_angle
C5 N1 C4 109.04(6)
C5 N1 C1 112.27(7)
C4 N1 C1 108.55(6)
C5 N1 C2 110.34(6)
C4 N1 C2 110.59(6)
C1 N1 C2 106.01(6)
C1 N2 C6 110.07(7)
C1 N2 C7 112.15(7)
C6 N2 C7 107.91(7)
C1 N2 C3 102.78(6)
C6 N2 C3 112.02(7)
C7 N2 C3 111.92(6)
N2 C1 N1 106.46(6)
N2 C1 H1A 110.5(8)
N1 C1 H1A 113.2(8)
N2 C1 H1B 107.1(7)
N1 C1 H1B 107.8(7)
H1A C1 H1B 111.5(10)
C3 C2 N1 103.54(6)
C3 C2 H2A 112.4(7)
N1 C2 H2A 107.3(7)
C3 C2 H2B 114.2(7)
N1 C2 H2B 108.4(7)
H2A C2 H2B 110.5(10)
C2 C3 N2 102.71(6)
C2 C3 H3A 115.1(7)
N2 C3 H3A 108.8(7)
C2 C3 H3B 112.5(7)
N2 C3 H3B 105.2(7)
H3A C3 H3B 111.6(10)
N1 C4 H4A 107.9(8)
N1 C4 H4B 107.7(7)
H4A C4 H4B 111.8(10)
N1 C4 H4C 106.1(7)
H4A C4 H4C 111.2(10)
H4B C4 H4C 111.8(10)
N1 C5 H5A 108.5(8)
N1 C5 H5B 107.8(8)
H5A C5 H5B 110.3(11)
N1 C5 H5C 107.4(8)
H5A C5 H5C 110.9(11)
H5B C5 H5C 111.8(11)
N2 C6 H6A 108.5(8)
N2 C6 H6B 107.9(8)
H6A C6 H6B 112.0(12)
N2 C6 H6C 107.0(8)
H6A C6 H6C 111.6(12)
H6B C6 H6C 109.5(12)
N2 C7 H7A 108.2(8)
N2 C7 H7B 107.2(8)
H7A C7 H7B 111.9(11)
N2 C7 H7C 105.8(8)
H7A C7 H7C 111.2(11)
H7B C7 H7C 112.1(11)

loop_
_geom_bond_atom_site_label_1
_geom_bond_atom_site_label_2
_geom_bond_distance
N1 C5 1.5065(10)
N1 C4 1.5072(10)
N1 C1 1.5117(10)
N1 C2 1.5243(10)
N2 C1 1.4986(11)
N2 C6 1.5045(11)
N2 C7 1.5058(11)
N2 C3 1.5161(11)
C1 H1A 0.905(13)
C1 H1B 0.957(12)
C2 C3 1.5063(11)
C2 H2A 0.957(11)
C2 H2B 0.920(12)
C3 H3A 0.937(12)
C3 H3B 0.949(12)
C4 H4A 0.932(13)
C4 H4B 0.955(13)
C4 H4C 0.958(12)
C5 H5A 0.931(13)
C5 H5B 0.945(13)
C5 H5C 0.975(13)
C6 H6A 0.949(14)
C6 H6B 0.940(15)
C6 H6C 0.971(14)
C7 H7A 0.951(14)
C7 H7B 0.945(14)
C7 H7C 0.947(14)

loop_
_geom_hbond_atom_site_label_D
_geom_hbond_atom_site_label_H
_geom_hbond_atom_site_label_A
_geom_hbond_distance_DH
_geom_hbond_distance_HA
_geom_hbond_distance_DA
_geom_hbond_angle_DHA
_geom_hbond_site_symmetry_A
C1 H1A Cl1 0.905(13) 2.560(12) 3.3659(9) 148.7(10) 4_566
C1 H1B Cl2 0.957(12) 3.043(12) 3.7957(10) 136.6(9) .
C2 H2A Cl1 0.957(11) 2.643(12) 3.5924(8) 172.1(9) .
C2 H2B Cl2 0.920(12) 2.749(12) 3.3646(8) 125.2(9) 4_575
C2 H2B Cl1 0.920(12) 3.157(11) 3.7872(8) 127.4(9) 3_665
C3 H3A Cl1 0.937(12) 2.645(12) 3.4650(9) 146.5(9) 3_565
C3 H3B Cl2 0.949(12) 2.730(12) 3.6174(9) 155.9(10) .
C4 H4C Cl1 0.958(12) 2.586(12) 3.5007(9) 159.9(10) 3_665
C4 H4A Cl2 0.932(13) 2.660(13) 3.5437(9) 158.7(10) 3_666
C4 H4B Cl2 0.955(13) 2.753(13) 3.6618(9) 159.2(10) .
C5 H5C Cl1 0.975(13) 2.787(13) 3.6632(9) 149.9(10) 3_665
C5 H5B Cl2 0.945(13) 2.886(13) 3.7279(9) 149.0(10) 3_666
C5 H5A Cl1 0.931(13) 3.056(13) 3.8040(9) 138.6(10) .
C6 H6C Cl1 0.971(14) 2.980(14) 3.8083(11) 144.0(10) 3_565
C6 H6B Cl2 0.940(15) 2.651(14) 3.5389(10) 157.8(11) .
C6 H6A Cl1 0.949(14) 3.219(14) 3.9591(11) 136.2(10) 4_566
C6 H6A Cl2 0.949(14) 3.203(14) 3.8141(9) 123.8(10) 3_566
C7 H7A Cl1 0.951(14) 2.615(14) 3.5238(9) 160.2(11) .
C7 H7C Cl2 0.947(14) 3.109(14) 3.6128(9) 115.0(10) 2_545
C7 H7C Cl1 0.947(14) 3.291(14) 4.0508(10) 138.7(10) 3_565
C7 H7B Cl1 0.945(14) 2.898(14) 3.7128(10) 145.1(10) 4_566

loop_
_geom_torsion_atom_site_label_1
_geom_torsion_atom_site_label_2
_geom_torsion_atom_site_label_3
_geom_torsion_atom_site_label_4
_geom_torsion
C6 N2 C1 N1 -148.78(7)
C7 N2 C1 N1 91.07(8)
C3 N2 C1 N1 -29.30(8)
C5 N1 C1 N2 -115.37(7)
C4 N1 C1 N2 124.01(7)
C2 N1 C1 N2 5.18(8)
C5 N1 C2 C3 142.97(7)
C4 N1 C2 C3 -96.30(7)
C1 N1 C2 C3 21.18(8)
N1 C2 C3 N2 -39.26(8)
C1 N2 C3 C2 42.56(8)
C6 N2 C3 C2 160.68(7)
C7 N2 C3 C2 -77.97(8)

loop_
_cod_related_entry_id
_cod_related_entry_code
_cod_related_entry_database
1 30651553 ChemSpider
